data_7017222
loop_
_publ_author_name
'Korzeniak, Tomasz'
'Pinkowicz, Dawid'
'Nitek, Wojciech'
'Ba\/landa, Maria'
'Fitta, Magdalena'
'Sieklucka, Barbara'

_publ_section_title
;
 The role of carboxylate ligands in two novel cyanido-bridged 2D
 coordination networks Cu(II)-W(V) and Mn(II)-Nb(IV).
;
_journal_issue 45
_journal_name_full 'Dalton transactions (Cambridge, England : 2003)'
_journal_page_first 12350
_journal_page_last 12357
_journal_paper_doi 10.1039/c1dt10800j
_journal_volume 40
_journal_year 2011
_chemical_compound_source 'synthesis as described'
_chemical_formula_moiety 'C36 H10 Cu6 N26 O4 W3'
_chemical_formula_sum 'C30 H28 Cu4 N18 O12 W2'
_chemical_formula_weight 1454.56
_chemical_name_common 'Compound X'
_chemical_name_systematic
;
?
;
_space_group_IT_number 2
_symmetry_cell_setting triclinic
_symmetry_Int_Tables_number 2
_symmetry_space_group_name_Hall '-P 1'
_symmetry_space_group_name_H-M 'P -1'
_atom_sites_solution_hydrogens geom
_atom_sites_solution_primary direct
_atom_sites_solution_secondary difmap
_audit_conform_dict_location ftp://ftp.iucr.org/pub/cif_core.dic
_audit_conform_dict_name cif_core.dic
_audit_conform_dict_version 2.3
_audit_creation_date 2011-04-29T13:57:37-00:00
_audit_creation_method 'WinGX routine CIF_UPDATE'
_cell_angle_alpha 102.579(2)
_cell_angle_beta 109.1230(10)
_cell_angle_gamma 90.039(2)
_cell_formula_units_Z 2
_cell_length_a 13.0468(3)
_cell_length_b 13.4872(3)
_cell_length_c 14.3727(3)
_cell_measurement_reflns_used 10351
_cell_measurement_temperature 293(2)
_cell_measurement_theta_max 27.485
_cell_measurement_theta_min 0.998
_cell_measurement_wavelength 0.71073
_cell_volume 2325.05(9)
_computing_cell_refinement 'HKL Scalepack (Otwinowski & Minor 1997)'
_computing_data_collection 'Collect (Bruker AXS BV, 1997-2004)'
_computing_data_reduction 'HKL Denzo and Scalepack (Otwinowski & Minor 1997)'
_computing_molecular_graphics 'Ortep-3 for Windows (Farrugia, 1997)'
_computing_publication_material 'WinGX publication routines (Farrugia, 1999)'
_computing_structure_refinement 'SHELXL-97 (Sheldrick, 1997)'
_computing_structure_solution 'SHELXS-86 (Sheldrick, 1986)'
_diffrn_ambient_temperature 293(2)
_diffrn_detector 'CCD plate'
_diffrn_detector_area_resol_mean 9
_diffrn_measured_fraction_theta_full 0.991
_diffrn_measured_fraction_theta_max 0.991
_diffrn_measurement_device '95mm CCD camera on \k-goniostat'
_diffrn_measurement_device_type KappaCCD
_diffrn_measurement_method 'CCD rotation images, thick slices'
_diffrn_orient_matrix_type 'by Bruker AXS Collect from scalepack cell'
_diffrn_orient_matrix_UB_11 0.241168E-1
_diffrn_orient_matrix_UB_12 0.157131E-1
_diffrn_orient_matrix_UB_13 0.755938E-1
_diffrn_orient_matrix_UB_21 -0.13132E-1
_diffrn_orient_matrix_UB_22 -0.737079E-1
_diffrn_orient_matrix_UB_23 -0.23654E-2
_diffrn_orient_matrix_UB_31 0.76599E-1
_diffrn_orient_matrix_UB_32 -0.112603E-1
_diffrn_orient_matrix_UB_33 0.27928E-2
_diffrn_radiation_monochromator graphite
_diffrn_radiation_probe x-ray
_diffrn_radiation_type MoK\a
_diffrn_radiation_wavelength 0.71073
_diffrn_reflns_av_R_equivalents 0.0416
_diffrn_reflns_av_unetI/netI 0.0587
_diffrn_reflns_limit_h_max 16
_diffrn_reflns_limit_h_min -16
_diffrn_reflns_limit_k_max 17
_diffrn_reflns_limit_k_min -17
_diffrn_reflns_limit_l_max 18
_diffrn_reflns_limit_l_min -18
_diffrn_reflns_number 19445
_diffrn_reflns_theta_full 27.51
_diffrn_reflns_theta_max 27.51
_diffrn_reflns_theta_min 1.66
_diffrn_source 'Enraf Nonius FR590'
_exptl_absorpt_coefficient_mu 6.798
_exptl_absorpt_correction_T_max 0.7274
_exptl_absorpt_correction_T_min 0.3434
_exptl_absorpt_correction_type multi-scan
_exptl_absorpt_process_details '(DENZO-SMN; Otwinowski & Minor, 1997)'
_exptl_crystal_colour brown
_exptl_crystal_density_diffrn 2.078
_exptl_crystal_density_method 'not measured'
_exptl_crystal_description plate
_exptl_crystal_F_000 1388
_exptl_crystal_size_max 0.2
_exptl_crystal_size_mid 0.1
_exptl_crystal_size_min 0.05
_refine_diff_density_max 4.641
_refine_diff_density_min -1.915
_refine_diff_density_rms 0.248
_refine_ls_extinction_coef 0.00140(14)
_refine_ls_extinction_expression Fc^*^=kFc[1+0.001xFc^2^\l^3^/sin(2\q)]^-1/4^
_refine_ls_extinction_method SHELXL
_refine_ls_goodness_of_fit_ref 1.099
_refine_ls_hydrogen_treatment constr
_refine_ls_matrix_type full
_refine_ls_number_parameters 598
_refine_ls_number_reflns 10594
_refine_ls_number_restraints 0
_refine_ls_restrained_S_all 1.099
_refine_ls_R_factor_all 0.0673
_refine_ls_R_factor_gt 0.0516
_refine_ls_shift/su_max 0.001
_refine_ls_shift/su_mean 0
_refine_ls_structure_factor_coef Fsqd
_refine_ls_weighting_details 'calc w=1/[\s^2^(Fo^2^)+(0.0505P)^2^+33.9828P] where P=(Fo^2^+2Fc^2^)/3'
_refine_ls_weighting_scheme calc
_refine_ls_wR_factor_gt 0.1273
_refine_ls_wR_factor_ref 0.1334
_reflns_number_gt 8528
_reflns_number_total 10594
_reflns_threshold_expression >2sigma(I)
_cod_data_source_file c1dt10800j.txt
_cod_data_source_block cupil
_cod_depositor_comments
;
The following automatic conversions were performed:

'_exptl_absorpt_correction_type' value 'Multi-scan' changed to
'multi-scan' according to
/home/saulius/struct/CIF-dictionaries/cif_core.dic dictionary named
'cif_core.dic' version 2.4.1 from 2010-06-29.

Automatic conversion script
Id: cif_fix_values 1715 2011-07-08 13:25:40Z adriana 
;
_cod_original_cell_volume 2325.04(9)
_cod_original_sg_symbol_H-M P-1
_cod_database_code 7017222

loop_
_symmetry_equiv_pos_as_xyz
'x, y, z'
'-x, -y, -z'

loop_
_atom_site_label
_atom_site_type_symbol
_atom_site_fract_x
_atom_site_fract_y
_atom_site_fract_z
_atom_site_U_iso_or_equiv
_atom_site_adp_type
_atom_site_occupancy
_atom_site_symmetry_multiplicity
_atom_site_calc_flag
_atom_site_refinement_flags
W1 W 0.67247(3) 0.02740(2) 0.39537(3) 0.01385(11) Uani 1 1 d .
W2 W 1.16454(3) 0.42034(2) 0.37290(3) 0.01398(11) Uani 1 1 d .
Cu3 Cu 1.05503(9) 0.25410(8) 0.63095(9) 0.0189(2) Uani 1 1 d .
Cu4 Cu 0.53417(9) 0.31556(8) 0.62548(8) 0.0173(2) Uani 1 1 d .
Cu5 Cu 0.22502(11) 0.03669(9) 0.23523(9) 0.0269(3) Uani 1 1 d .
Cu6 Cu 0.72607(10) 0.34530(8) 0.25528(9) 0.0235(3) Uani 1 1 d .
C11 C 0.5848(8) -0.1176(7) 0.3689(7) 0.0230(19) Uani 1 1 d .
N11 N 0.5391(7) -0.1946(6) 0.3577(7) 0.0271(18) Uani 1 1 d .
C12 C 0.7946(7) -0.0788(7) 0.3942(7) 0.0196(18) Uani 1 1 d .
N12 N 0.8564(7) -0.1384(6) 0.3891(7) 0.0267(18) Uani 1 1 d .
C13 C 0.8243(7) 0.1149(7) 0.4873(8) 0.0214(19) Uani 1 1 d .
N13 N 0.9027(7) 0.1623(7) 0.5353(8) 0.032(2) Uani 1 1 d .
C14 C 0.6199(7) 0.1504(7) 0.4884(6) 0.0178(17) Uani 1 1 d .
N14 N 0.5938(7) 0.2173(6) 0.5383(7) 0.0264(18) Uani 1 1 d .
N15 N 0.4152(7) 0.0501(7) 0.2683(7) 0.031(2) Uani 1 1 d .
C15 C 0.5037(8) 0.0446(7) 0.3127(7) 0.0214(19) Uani 1 1 d .
C16 C 0.6886(8) 0.1541(7) 0.3311(7) 0.0215(19) Uani 1 1 d .
N16 N 0.7025(7) 0.2234(6) 0.3018(7) 0.0278(18) Uani 1 1 d .
C17 C 0.6622(8) -0.0346(8) 0.2415(8) 0.027(2) Uani 1 1 d .
N17 N 0.6590(10) -0.0656(8) 0.1586(7) 0.048(3) Uani 1 1 d .
C18 C 0.7123(8) -0.0076(7) 0.5449(7) 0.0193(18) Uani 1 1 d .
N18 N 0.7359(7) -0.0211(6) 0.6232(7) 0.0267(18) Uani 1 1 d .
C21 C 1.0696(7) 0.5507(7) 0.3525(7) 0.0204(18) Uani 1 1 d .
N21 N 1.0198(7) 0.6188(6) 0.3447(7) 0.0288(19) Uani 1 1 d .
C22 C 1.2055(8) 0.5239(6) 0.5216(7) 0.0198(18) Uani 1 1 d .
N22 N 1.2296(8) 0.5706(6) 0.6026(7) 0.0296(19) Uani 1 1 d .
C23 C 1.1189(8) 0.3421(7) 0.4720(7) 0.0201(18) Uani 1 1 d .
N23 N 1.0938(7) 0.3055(6) 0.5265(7) 0.0252(18) Uani 1 1 d .
C24 C 1.1849(8) 0.2653(6) 0.3067(7) 0.023(2) Uani 1 1 d .
N24 N 1.2017(7) 0.1831(6) 0.2763(6) 0.0259(18) Uani 1 1 d .
C25 C 1.1379(9) 0.4169(7) 0.2165(8) 0.028(2) Uani 1 1 d .
N25 N 1.1219(10) 0.4138(9) 0.1319(8) 0.050(3) Uani 1 1 d .
C26 C 0.9988(7) 0.3584(7) 0.2990(8) 0.0231(19) Uani 1 1 d .
N26 N 0.9093(8) 0.3278(8) 0.2656(8) 0.038(2) Uani 1 1 d .
C27 C 1.2856(7) 0.5258(7) 0.3657(7) 0.0185(17) Uani 1 1 d .
N27 N 1.3506(6) 0.5798(6) 0.3610(7) 0.0244(17) Uani 1 1 d .
C28 C 1.3182(7) 0.3783(7) 0.4625(7) 0.0217(19) Uani 1 1 d .
N28 N 1.4001(7) 0.3563(7) 0.5111(7) 0.0272(18) Uani 1 1 d .
O31 O 1.0542(10) 0.2257(7) 0.7568(7) 0.061(3) Uani 1 1 d .
H31A H 1.0738 0.2743 0.8094 0.091 Uiso 1 1 d R
H31B H 1.0428 0.1652 0.7614 0.091 Uiso 1 1 d R
O41 O 0.4934(7) 0.3998(5) 0.7348(6) 0.0363(19) Uani 1 1 d .
H41A H 0.5012 0.4662 0.7529 0.054 Uiso 1 1 d R
H41B H 0.4376 0.3715 0.753 0.054 Uiso 1 1 d R
N51 N 0.1893(7) -0.1124(6) 0.1718(7) 0.0287(19) Uani 1 1 d .
C52 C 0.1453(10) -0.1297(9) 0.0703(8) 0.034(2) Uani 1 1 d .
C53 C 0.1064(11) -0.2265(10) 0.0128(10) 0.048(3) Uani 1 1 d .
H53 H 0.074 -0.2368 -0.057 0.058 Uiso 1 1 calc R
C54 C 0.1148(12) -0.3070(10) 0.0571(11) 0.054(4) Uani 1 1 d .
H54 H 0.0886 -0.3723 0.0182 0.064 Uiso 1 1 calc R
C55 C 0.1621(12) -0.2902(10) 0.1592(11) 0.052(4) Uani 1 1 d .
H55 H 0.1707 -0.3436 0.1919 0.063 Uiso 1 1 calc R
C56 C 0.1970(10) -0.1915(8) 0.2127(11) 0.043(3) Uani 1 1 d .
H56 H 0.2283 -0.18 0.2827 0.052 Uiso 1 1 calc R
C57 C 0.1413(10) -0.0363(9) 0.0292(9) 0.039(3) Uani 1 1 d .
O58 O 0.1787(8) 0.0470(6) 0.0964(6) 0.040(2) Uani 1 1 d .
O59 O 0.1056(11) -0.0454(8) -0.0633(7) 0.072(3) Uani 1 1 d .
N61 N 0.6705(7) 0.2709(7) 0.1105(6) 0.0253(17) Uani 1 1 d .
C62 C 0.6592(9) 0.3329(9) 0.0483(8) 0.034(2) Uani 1 1 d .
C63 C 0.6213(12) 0.2968(12) -0.0553(10) 0.053(3) Uani 1 1 d .
H63 H 0.6152 0.3411 -0.0979 0.064 Uiso 1 1 calc R
C64 C 0.5925(12) 0.1937(13) -0.0951(10) 0.058(4) Uani 1 1 d .
H64 H 0.5637 0.1681 -0.1647 0.069 Uiso 1 1 calc R
C65 C 0.6068(11) 0.1309(12) -0.0315(10) 0.052(3) Uani 1 1 d .
H65 H 0.5913 0.061 -0.0569 0.062 Uiso 1 1 calc R
C66 C 0.6448(10) 0.1711(9) 0.0722(9) 0.038(3) Uani 1 1 d .
H66 H 0.6525 0.1278 0.1159 0.046 Uiso 1 1 calc R
C67 C 0.6937(11) 0.4417(10) 0.0994(11) 0.047(3) Uani 1 1 d .
O68 O 0.7230(7) 0.4627(5) 0.1948(6) 0.0347(18) Uani 1 1 d .
O69 O 0.6921(11) 0.5052(9) 0.0492(9) 0.082(4) Uani 1 1 d .
O70 O 0.5239(9) 0.3970(7) 0.2452(9) 0.059(3) Uani 1 1 d .
H70 H 0.4868 0.3795 0.1826 0.089 Uiso 1 1 d R
C71 C 0.4735(15) 0.3466(14) 0.2959(18) 0.087(7) Uani 1 1 d .
H71A H 0.4986 0.3793 0.3667 0.13 Uiso 1 1 calc R
H71B H 0.4911 0.2769 0.2874 0.13 Uiso 1 1 calc R
H71C H 0.396 0.3491 0.2685 0.13 Uiso 1 1 calc R
O1 O 0.0154(13) 0.0282(10) -0.2287(9) 0.091(4) Uani 1 1 d .
H1 H 0.0395 0.0179 -0.1732 0.136 Uiso 1 1 d R
C1 C 0.0291(14) -0.0525(11) -0.3009(13) 0.061(4) Uani 1 1 d .
H1A H 0.0849 -0.0328 -0.3247 0.091 Uiso 1 1 calc R
H1B H -0.038 -0.0706 -0.3565 0.091 Uiso 1 1 calc R
H1C H 0.0498 -0.1099 -0.2713 0.091 Uiso 1 1 calc R
O2 O 0.4091(13) 0.3428(12) 0.0523(13) 0.114(5) Uani 1 1 d .
H2A H 0.3579 0.3021 0.0498 0.171 Uiso 1 1 d R
H2B H 0.3833 0.3762 0.0071 0.171 Uiso 1 1 d R
O3 O 0.290(3) 0.1712(13) 0.0154(17) 0.246(17) Uani 1 1 d .
H3A H 0.2566 0.1335 0.0392 0.368 Uiso 1 1 d R
H3B H 0.3047 0.1392 -0.0364 0.368 Uiso 1 1 d R
O4 O 0.6874(17) 0.6711(11) 0.2355(16) 0.170(11) Uani 1 1 d .
H4A H 0.6995 0.6008 0.2216 0.255 Uiso 1 1 d R
H4B H 0.7089 0.717 0.2123 0.255 Uiso 1 1 d R
O5 O 1.1143(13) 0.3772(14) 0.9212(9) 0.134(8) Uani 1 1 d .
H5A H 1.124 0.3799 0.9832 0.201 Uiso 1 1 d R
H5B H 1.1522 0.4272 0.9185 0.201 Uiso 1 1 d R

loop_
_atom_site_aniso_label
_atom_site_aniso_U_11
_atom_site_aniso_U_22
_atom_site_aniso_U_33
_atom_site_aniso_U_23
_atom_site_aniso_U_13
_atom_site_aniso_U_12
W1 0.01437(17) 0.00997(16) 0.01913(19) 0.00457(12) 0.00738(14) 0.00113(11)
W2 0.01437(17) 0.01043(17) 0.01836(19) 0.00413(12) 0.00657(14) 0.00128(12)
Cu3 0.0221(5) 0.0145(5) 0.0234(6) 0.0069(4) 0.0103(5) 0.0071(4)
Cu4 0.0188(5) 0.0126(5) 0.0220(6) 0.0037(4) 0.0091(4) -0.0006(4)
Cu5 0.0445(7) 0.0174(5) 0.0180(6) 0.0045(4) 0.0094(5) 0.0084(5)
Cu6 0.0361(7) 0.0167(5) 0.0172(6) 0.0054(4) 0.0075(5) -0.0036(5)
C11 0.028(5) 0.016(4) 0.026(5) 0.002(4) 0.011(4) -0.005(4)
N11 0.031(4) 0.018(4) 0.033(5) 0.005(3) 0.013(4) -0.002(3)
C12 0.023(4) 0.019(4) 0.019(5) 0.004(3) 0.009(4) 0.002(3)
N12 0.026(4) 0.022(4) 0.035(5) 0.007(4) 0.013(4) 0.007(3)
C13 0.017(4) 0.016(4) 0.032(5) 0.006(4) 0.009(4) 0.004(3)
N13 0.025(4) 0.029(5) 0.043(6) 0.012(4) 0.010(4) 0.000(4)
C14 0.022(4) 0.022(4) 0.011(4) 0.006(3) 0.006(3) 0.003(3)
N14 0.028(4) 0.022(4) 0.035(5) 0.004(4) 0.019(4) 0.006(3)
N15 0.027(5) 0.029(5) 0.035(5) 0.005(4) 0.006(4) 0.004(4)
C15 0.023(5) 0.017(4) 0.024(5) 0.006(4) 0.007(4) 0.005(3)
C16 0.026(5) 0.013(4) 0.024(5) 0.007(4) 0.005(4) 0.001(3)
N16 0.037(5) 0.020(4) 0.027(5) 0.009(3) 0.009(4) -0.004(3)
C17 0.028(5) 0.028(5) 0.029(6) 0.010(4) 0.012(4) 0.008(4)
N17 0.068(8) 0.048(6) 0.021(5) -0.005(4) 0.015(5) 0.002(5)
C18 0.028(5) 0.016(4) 0.016(4) 0.004(3) 0.009(4) -0.001(3)
N18 0.034(5) 0.020(4) 0.024(5) 0.001(3) 0.010(4) 0.005(3)
C21 0.020(4) 0.015(4) 0.024(5) 0.004(3) 0.004(4) 0.006(3)
N21 0.031(5) 0.025(4) 0.035(5) 0.009(4) 0.015(4) 0.011(4)
C22 0.030(5) 0.012(4) 0.017(5) 0.003(3) 0.008(4) -0.003(3)
N22 0.043(5) 0.017(4) 0.029(5) 0.002(3) 0.013(4) -0.004(4)
C23 0.027(5) 0.017(4) 0.013(4) 0.004(3) 0.001(4) -0.003(3)
N23 0.034(5) 0.022(4) 0.030(5) 0.009(3) 0.021(4) 0.003(3)
C24 0.032(5) 0.010(4) 0.022(5) -0.001(3) 0.004(4) -0.005(3)
N24 0.031(4) 0.024(4) 0.020(4) 0.002(3) 0.006(4) 0.009(3)
C25 0.034(5) 0.022(5) 0.028(6) 0.003(4) 0.012(4) -0.002(4)
N25 0.065(7) 0.056(7) 0.030(6) 0.006(5) 0.020(5) -0.005(6)
C26 0.012(4) 0.030(5) 0.025(5) 0.009(4) 0.003(4) -0.001(4)
N26 0.031(5) 0.042(5) 0.038(6) 0.014(4) 0.007(4) -0.003(4)
C27 0.018(4) 0.020(4) 0.017(4) 0.004(3) 0.005(4) 0.001(3)
N27 0.023(4) 0.021(4) 0.033(5) 0.010(3) 0.013(4) 0.000(3)
C28 0.019(4) 0.020(4) 0.025(5) 0.005(4) 0.006(4) 0.001(3)
N28 0.023(4) 0.033(5) 0.023(4) 0.005(4) 0.005(4) 0.002(3)
O31 0.114(9) 0.042(5) 0.046(6) 0.022(4) 0.043(6) 0.032(5)
O41 0.062(5) 0.016(3) 0.041(5) -0.001(3) 0.035(4) 0.003(3)
N51 0.030(4) 0.023(4) 0.029(5) -0.001(3) 0.008(4) 0.001(3)
C52 0.040(6) 0.037(6) 0.024(5) 0.003(4) 0.012(5) 0.001(5)
C53 0.049(8) 0.042(7) 0.037(7) -0.004(6) 0.002(6) -0.009(6)
C54 0.063(9) 0.034(7) 0.052(9) -0.001(6) 0.010(7) -0.011(6)
C55 0.074(10) 0.029(6) 0.050(8) 0.000(6) 0.021(7) -0.010(6)
C56 0.048(7) 0.016(5) 0.054(8) -0.001(5) 0.009(6) 0.001(5)
C57 0.047(7) 0.044(7) 0.022(6) 0.006(5) 0.006(5) 0.007(5)
O58 0.068(6) 0.026(4) 0.024(4) 0.010(3) 0.009(4) 0.008(4)
O59 0.115(10) 0.063(7) 0.019(5) 0.007(4) -0.002(5) 0.000(6)
N61 0.027(4) 0.033(5) 0.016(4) 0.009(3) 0.006(3) 0.001(3)
C62 0.030(6) 0.051(7) 0.025(6) 0.016(5) 0.009(5) 0.004(5)
C63 0.054(8) 0.075(10) 0.027(7) 0.015(6) 0.006(6) 0.005(7)
C64 0.057(9) 0.089(11) 0.017(6) 0.000(6) 0.006(6) -0.007(8)
C65 0.049(8) 0.059(8) 0.031(7) -0.012(6) 0.006(6) -0.001(6)
C66 0.041(6) 0.036(6) 0.030(6) 0.000(5) 0.006(5) -0.001(5)
C67 0.051(8) 0.046(7) 0.050(8) 0.033(6) 0.010(6) 0.004(6)
O68 0.056(5) 0.018(3) 0.032(4) 0.012(3) 0.015(4) -0.001(3)
O69 0.119(10) 0.068(7) 0.059(7) 0.045(6) 0.011(7) -0.022(7)
O70 0.072(7) 0.042(5) 0.080(8) 0.019(5) 0.044(6) 0.005(5)
C71 0.082(12) 0.080(12) 0.15(2) 0.059(13) 0.086(14) 0.031(10)
O1 0.153(13) 0.088(9) 0.053(7) 0.041(7) 0.047(8) 0.065(9)
C1 0.077(11) 0.050(8) 0.072(11) 0.005(7) 0.052(9) 0.002(7)
O2 0.097(11) 0.112(12) 0.130(15) 0.046(11) 0.022(10) 0.020(9)
O3 0.51(5) 0.091(12) 0.22(2) -0.064(13) 0.30(3) -0.119(19)
O4 0.25(2) 0.065(9) 0.24(2) -0.067(12) 0.20(2) -0.066(12)
O5 0.131(13) 0.204(18) 0.041(7) -0.031(9) 0.034(8) -0.093(13)

loop_
_atom_type_symbol
_atom_type_description
_atom_type_scat_dispersion_real
_atom_type_scat_dispersion_imag
_atom_type_scat_source
C C 0.0033 0.0016 'International Tables Vol C Tables 4.2.6.8 and 6.1.1.4'
H H 0 0 'International Tables Vol C Tables 4.2.6.8 and 6.1.1.4'
N N 0.0061 0.0033 'International Tables Vol C Tables 4.2.6.8 and 6.1.1.4'
O O 0.0106 0.006 'International Tables Vol C Tables 4.2.6.8 and 6.1.1.4'
Cu Cu 0.3201 1.2651 'International Tables Vol C Tables 4.2.6.8 and 6.1.1.4'
W W -0.849 6.8722 'International Tables Vol C Tables 4.2.6.8 and 6.1.1.4'

loop_
_geom_angle_atom_site_label_1
_geom_angle_atom_site_label_2
_geom_angle_atom_site_label_3
_geom_angle
_geom_angle_site_symmetry_1
_geom_angle_site_symmetry_3
C12 W1 C17 71.2(4) . .
C12 W1 C16 114.3(3) . .
C17 W1 C16 73.0(4) . .
C12 W1 C14 144.7(3) . .
C17 W1 C14 142.0(3) . .
C16 W1 C14 77.6(3) . .
C12 W1 C11 76.9(4) . .
C17 W1 C11 80.4(4) . .
C16 W1 C11 144.9(4) . .
C14 W1 C11 113.4(3) . .
C12 W1 C13 75.2(3) . .
C17 W1 C13 113.8(4) . .
C16 W1 C13 71.7(4) . .
C14 W1 C13 78.0(3) . .
C11 W1 C13 141.8(4) . .
C12 W1 C15 140.3(3) . .
C17 W1 C15 77.9(4) . .
C16 W1 C15 78.4(3) . .
C14 W1 C15 73.0(3) . .
C11 W1 C15 73.8(4) . .
C13 W1 C15 141.9(3) . .
C12 W1 C18 77.5(3) . .
C17 W1 C18 143.6(4) . .
C16 W1 C18 139.0(3) . .
C14 W1 C18 73.4(3) . .
C11 W1 C18 74.6(4) . .
C13 W1 C18 74.4(4) . .
C15 W1 C18 118.6(4) . .
C26 W2 C25 76.9(4) . .
C26 W2 C28 139.6(4) . .
C25 W2 C28 118.5(4) . .
C26 W2 C24 78.3(4) . .
C25 W2 C24 75.1(4) . .
C28 W2 C24 71.4(4) . .
C26 W2 C27 142.8(3) . .
C25 W2 C27 71.7(4) . .
C28 W2 C27 74.9(3) . .
C24 W2 C27 111.4(3) . .
C26 W2 C21 74.6(4) . .
C25 W2 C21 78.6(4) . .
C28 W2 C21 142.0(3) . .
C24 W2 C21 145.6(4) . .
C27 W2 C21 80.0(3) . .
C26 W2 C23 71.6(4) . .
C25 W2 C23 143.0(3) . .
C28 W2 C23 77.3(4) . .
C24 W2 C23 80.0(4) . .
C27 W2 C23 144.1(3) . .
C21 W2 C23 110.2(4) . .
C26 W2 C22 117.7(4) . .
C25 W2 C22 142.4(3) . .
C28 W2 C22 74.3(4) . .
C24 W2 C22 139.4(4) . .
C27 W2 C22 79.2(3) . .
C21 W2 C22 73.3(4) . .
C23 W2 C22 71.8(3) . .
O31 Cu3 N12 90.4(4) . 2_756
O31 Cu3 N23 164.1(4) . .
N12 Cu3 N23 88.8(3) 2_756 .
O31 Cu3 N21 91.2(4) . 2_766
N12 Cu3 N21 173.7(4) 2_756 2_766
N23 Cu3 N21 88.0(3) . 2_766
O31 Cu3 N13 96.0(4) . .
N12 Cu3 N13 92.4(3) 2_756 .
N23 Cu3 N13 99.8(4) . .
N21 Cu3 N13 93.5(4) 2_766 .
O41 Cu4 N14 167.8(4) . .
O41 Cu4 N11 89.0(3) . 2_656
N14 Cu4 N11 85.8(3) . 2_656
O41 Cu4 N27 92.4(3) . 2_766
N14 Cu4 N27 89.1(3) . 2_766
N11 Cu4 N27 161.2(4) 2_656 2_766
O41 Cu4 N28 92.6(3) . 1_455
N14 Cu4 N28 99.0(4) . 1_455
N11 Cu4 N28 98.3(4) 2_656 1_455
N27 Cu4 N28 100.4(3) 2_766 1_455
O58 Cu5 N24 89.4(3) . 1_455
O58 Cu5 N18 176.4(4) . 2_656
N24 Cu5 N18 91.6(3) 1_455 2_656
O58 Cu5 N51 82.7(4) . .
N24 Cu5 N51 159.0(4) 1_455 .
N18 Cu5 N51 95.2(4) 2_656 .
O58 Cu5 N15 98.1(4) . .
N24 Cu5 N15 99.5(3) 1_455 .
N18 Cu5 N15 85.1(3) 2_656 .
N51 Cu5 N15 100.9(3) . .
O68 Cu6 N16 170.1(4) . .
O68 Cu6 N61 82.0(3) . .
N16 Cu6 N61 92.5(4) . .
O68 Cu6 N22 94.4(3) . 2_766
N16 Cu6 N22 90.4(3) . 2_766
N61 Cu6 N22 174.4(4) . 2_766
O68 Cu6 N26 90.2(3) . .
N16 Cu6 N26 98.3(4) . .
N61 Cu6 N26 92.6(4) . .
N22 Cu6 N26 91.7(4) 2_766 .
N11 C11 W1 178.1(9) . .
C11 N11 Cu4 165.8(9) . 2_656
N12 C12 W1 176.6(9) . .
C12 N12 Cu3 172.0(8) . 2_756
N13 C13 W1 178.7(8) . .
C13 N13 Cu3 179.0(9) . .
N14 C14 W1 178.5(8) . .
C14 N14 Cu4 171.1(8) . .
C15 N15 Cu5 155.5(9) . .
N15 C15 W1 177.7(8) . .
N16 C16 W1 176.0(9) . .
C16 N16 Cu6 178.2(9) . .
N17 C17 W1 177.8(10) . .
N18 C18 W1 176.6(8) . .
C18 N18 Cu5 176.5(8) . 2_656
N21 C21 W2 177.9(9) . .
C21 N21 Cu3 165.4(9) . 2_766
N22 C22 W2 173.9(8) . .
C22 N22 Cu6 178.9(8) . 2_766
N23 C23 W2 176.6(8) . .
C23 N23 Cu3 174.6(8) . .
N24 C24 W2 175.8(9) . .
C24 N24 Cu5 173.6(8) . 1_655
N25 C25 W2 178.7(10) . .
N26 C26 W2 175.5(10) . .
C26 N26 Cu6 150.1(9) . .
N27 C27 W2 178.5(8) . .
C27 N27 Cu4 171.2(8) . 2_766
N28 C28 W2 179.4(9) . .
C28 N28 Cu4 167.2(8) . 1_655
Cu3 O31 H31A 117.8 . .
Cu3 O31 H31B 121.1 . .
H31A O31 H31B 120.5 . .
Cu4 O41 H41A 125.8 . .
Cu4 O41 H41B 117.2 . .
H41A O41 H41B 112.8 . .
C56 N51 C52 117.5(10) . .
C56 N51 Cu5 131.0(8) . .
C52 N51 Cu5 111.5(7) . .
N51 C52 C53 120.7(11) . .
N51 C52 C57 114.4(10) . .
C53 C52 C57 124.9(11) . .
C54 C53 C52 120.6(13) . .
C54 C53 H53 119.7 . .
C52 C53 H53 119.7 . .
C55 C54 C53 118.8(12) . .
C55 C54 H54 120.6 . .
C53 C54 H54 120.6 . .
C54 C55 C56 117.8(13) . .
C54 C55 H55 121.1 . .
C56 C55 H55 121.1 . .
N51 C56 C55 124.6(13) . .
N51 C56 H56 117.7 . .
C55 C56 H56 117.7 . .
O59 C57 O58 126.3(12) . .
O59 C57 C52 118.9(11) . .
O58 C57 C52 114.9(10) . .
C57 O58 Cu5 116.3(7) . .
C62 N61 C66 119.4(10) . .
C62 N61 Cu6 112.2(7) . .
C66 N61 Cu6 128.3(7) . .
N61 C62 C63 121.6(12) . .
N61 C62 C67 114.7(10) . .
C63 C62 C67 123.7(11) . .
C62 C63 C64 119.0(13) . .
C62 C63 H63 120.5 . .
C64 C63 H63 120.5 . .
C65 C64 C63 119.0(12) . .
C65 C64 H64 120.5 . .
C63 C64 H64 120.5 . .
C64 C65 C66 119.6(13) . .
C64 C65 H65 120.2 . .
C66 C65 H65 120.2 . .
N61 C66 C65 121.3(12) . .
N61 C66 H66 119.4 . .
C65 C66 H66 119.4 . .
O69 C67 O68 123.9(13) . .
O69 C67 C62 120.3(13) . .
O68 C67 C62 115.8(10) . .
C67 O68 Cu6 115.1(7) . .
C71 O70 H70 107.1 . .
O70 C71 H71A 109.5 . .
O70 C71 H71B 109.5 . .
H71A C71 H71B 109.5 . .
O70 C71 H71C 109.5 . .
H71A C71 H71C 109.5 . .
H71B C71 H71C 109.5 . .
C1 O1 H1 111.2 . .
O1 C1 H1A 109.5 . .
O1 C1 H1B 109.5 . .
H1A C1 H1B 109.5 . .
O1 C1 H1C 109.5 . .
H1A C1 H1C 109.5 . .
H1B C1 H1C 109.5 . .
H2A O2 H2B 107.7 . .
H3A O3 H3B 113.9 . .
H4A O4 H4B 126.8 . .
H5A O5 H5B 107.7 . .

loop_
_geom_bond_atom_site_label_1
_geom_bond_atom_site_label_2
_geom_bond_distance
_geom_bond_site_symmetry_2
W1 C12 2.145(9) .
W1 C17 2.147(11) .
W1 C16 2.152(9) .
W1 C14 2.156(9) .
W1 C11 2.160(9) .
W1 C13 2.160(9) .
W1 C15 2.173(9) .
W1 C18 2.195(9) .
W2 C26 2.147(9) .
W2 C25 2.149(11) .
W2 C28 2.152(9) .
W2 C24 2.156(9) .
W2 C27 2.167(9) .
W2 C21 2.169(8) .
W2 C23 2.171(9) .
W2 C22 2.180(9) .
Cu3 O31 1.933(9) .
Cu3 N12 1.970(8) 2_756
Cu3 N23 1.985(8) .
Cu3 N21 1.996(8) 2_766
Cu3 N13 2.200(9) .
Cu4 O41 1.952(7) .
Cu4 N14 1.961(8) .
Cu4 N11 1.989(8) 2_656
Cu4 N27 1.994(8) 2_766
Cu4 N28 2.139(9) 1_455
Cu5 O58 1.923(8) .
Cu5 N24 1.987(8) 1_455
Cu5 N18 1.988(9) 2_656
Cu5 N51 2.003(8) .
Cu5 N15 2.368(9) .
Cu6 O68 1.960(7) .
Cu6 N16 1.964(8) .
Cu6 N61 1.991(8) .
Cu6 N22 2.002(9) 2_766
Cu6 N26 2.361(10) .
C11 N11 1.150(12) .
N11 Cu4 1.989(8) 2_656
C12 N12 1.147(12) .
N12 Cu3 1.970(8) 2_756
C13 N13 1.129(13) .
C14 N14 1.150(12) .
N15 C15 1.133(13) .
C16 N16 1.142(12) .
C17 N17 1.160(14) .
C18 N18 1.122(12) .
N18 Cu5 1.988(9) 2_656
C21 N21 1.129(12) .
N21 Cu3 1.996(8) 2_766
C22 N22 1.137(12) .
N22 Cu6 2.002(9) 2_766
C23 N23 1.139(12) .
C24 N24 1.149(12) .
N24 Cu5 1.987(8) 1_655
C25 N25 1.155(15) .
C26 N26 1.145(13) .
C27 N27 1.145(12) .
N27 Cu4 1.994(8) 2_766
C28 N28 1.148(12) .
N28 Cu4 2.139(9) 1_655
O31 H31A 0.85 .
O31 H31B 0.85 .
O41 H41A 0.8721 .
O41 H41B 0.9548 .
N51 C56 1.316(15) .
N51 C52 1.346(14) .
C52 C53 1.378(16) .
C52 C57 1.498(16) .
C53 C54 1.361(19) .
C53 H53 0.93 .
C54 C55 1.36(2) .
C54 H54 0.93 .
C55 C56 1.376(16) .
C55 H55 0.93 .
C56 H56 0.93 .
C57 O59 1.234(14) .
C57 O58 1.285(14) .
N61 C62 1.327(13) .
N61 C66 1.335(14) .
C62 C63 1.378(17) .
C62 C67 1.486(18) .
C63 C64 1.38(2) .
C63 H63 0.93 .
C64 C65 1.35(2) .
C64 H64 0.93 .
C65 C66 1.388(17) .
C65 H65 0.93 .
C66 H66 0.93 .
C67 O69 1.229(14) .
C67 O68 1.263(16) .
O70 C71 1.399(17) .
O70 H70 0.85 .
C71 H71A 0.96 .
C71 H71B 0.96 .
C71 H71C 0.96 .
O1 C1 1.387(18) .
O1 H1 0.7986 .
C1 H1A 0.96 .
C1 H1B 0.96 .
C1 H1C 0.96 .
O2 H2A 0.8509 .
O2 H2B 0.8494 .
O3 H3A 0.8573 .
O3 H3B 0.8565 .
O4 H4A 0.95 .
O4 H4B 0.85 .
O5 H5A 0.8499 .
O5 H5B 0.85 .

loop_
_geom_torsion_atom_site_label_1
_geom_torsion_atom_site_label_2
_geom_torsion_atom_site_label_3
_geom_torsion_atom_site_label_4
_geom_torsion
C56 N51 C52 C53 2.5(17)
Cu5 N51 C52 C53 -174.4(10)
C56 N51 C52 C57 -178.8(11)
Cu5 N51 C52 C57 4.3(12)
N51 C52 C53 C54 -2(2)
C57 C52 C53 C54 179.2(13)
C52 C53 C54 C55 0(2)
C53 C54 C55 C56 1(2)
C52 N51 C56 C55 -0.9(19)
Cu5 N51 C56 C55 175.3(10)
C54 C55 C56 N51 -1(2)
N51 C52 C57 O59 177.7(12)
C53 C52 C57 O59 -4(2)
N51 C52 C57 O58 -1.1(16)
C53 C52 C57 O58 177.6(12)
O59 C57 O58 Cu5 178.4(12)
C52 C57 O58 Cu5 -3.0(14)
C66 N61 C62 C63 0.0(17)
Cu6 N61 C62 C63 -179.7(10)
C66 N61 C62 C67 -178.1(10)
Cu6 N61 C62 C67 2.1(12)
N61 C62 C63 C64 1(2)
C67 C62 C63 C64 179.3(13)
C62 C63 C64 C65 -3(2)
C63 C64 C65 C66 3(2)
C62 N61 C66 C65 0.3(17)
Cu6 N61 C66 C65 180.0(9)
C64 C65 C66 N61 -2(2)
N61 C62 C67 O69 176.2(13)
C63 C62 C67 O69 -2(2)
N61 C62 C67 O68 -4.1(16)
C63 C62 C67 O68 177.8(12)
O69 C67 O68 Cu6 -176.3(13)
C62 C67 O68 Cu6 3.9(15)
